data_7115776
loop_
_publ_author_name
'Takuya Yokosaka'
'Tetsuhiro Nemoto'
'Hiroki Nakayama'
'Naoki Shiga'
'Yasumasa Hamada'

_publ_section_title
;
 Synthesis of nitrogen-containing fused-polycyclic compounds from tyramine
 derivatives using phenol dearomatization and cascade cyclization
;
_journal_name_full Chem.Commun.
_journal_page_first 12775
_journal_paper_doi 10.1039/C4cc04809A
_journal_volume 50
_journal_year 2014
_chemical_formula_moiety 'C32 H30 N2 O5 S2'
_chemical_formula_sum 'C32 H30 N2 O5 S2'
_chemical_formula_weight 586.72
_space_group_IT_number 14
_symmetry_cell_setting monoclinic
_symmetry_Int_Tables_number 14
_symmetry_space_group_name_Hall '-P 2ybc'
_symmetry_space_group_name_H-M 'P 1 21/c 1'
_atom_sites_solution_hydrogens geom
_atom_sites_solution_primary direct
_atom_sites_solution_secondary difmap
_cell_angle_alpha 90.0000
_cell_angle_beta 92.0238(9)
_cell_angle_gamma 90.0000
_cell_formula_units_Z 4
_cell_length_a 10.76675(19)
_cell_length_b 17.8920(4)
_cell_length_c 14.4006(3)
_cell_measurement_reflns_used 19490
_cell_measurement_temperature 93
_cell_measurement_theta_max 68.22
_cell_measurement_theta_min 3.94
_cell_volume 2772.38(10)
_computing_cell_refinement 'RAPID AUTO'
_computing_data_collection 'RAPID AUTO (Rigaku, ????)'
_computing_data_reduction 'RAPID AUTO'
_computing_molecular_graphics 'CrystalStructure 4.0'
_computing_publication_material 'CrystalStructure 4.0 (Rigaku, 2010)'
_computing_structure_refinement 'SHELXL97 (Sheldrick, 2008)'
_computing_structure_solution 'Il Milione (Burla, et al., 2007)'
_diffrn_ambient_temperature 93
_diffrn_detector_area_resol_mean 10.000
_diffrn_measured_fraction_theta_full 0.996
_diffrn_measured_fraction_theta_max 0.996
_diffrn_measurement_device_type 'Rigaku R-AXIS RAPID'
_diffrn_measurement_method \w
_diffrn_radiation_type 'Cu K\a'
_diffrn_radiation_wavelength 1.54187
_diffrn_reflns_av_R_equivalents 0.0755
_diffrn_reflns_limit_h_max 12
_diffrn_reflns_limit_h_min -12
_diffrn_reflns_limit_k_max 21
_diffrn_reflns_limit_k_min -21
_diffrn_reflns_limit_l_max 17
_diffrn_reflns_limit_l_min -17
_diffrn_reflns_number 29210
_diffrn_reflns_theta_full 68.23
_diffrn_reflns_theta_max 68.23
_diffrn_standards_number 0
_exptl_absorpt_coefficient_mu 2.122
_exptl_absorpt_correction_T_max 0.809
_exptl_absorpt_correction_T_min 0.655
_exptl_absorpt_correction_type multi-scan
_exptl_absorpt_process_details 'ABSCOR (Rigaku, 1995)'
_exptl_crystal_colour colorless
_exptl_crystal_density_diffrn 1.406
_exptl_crystal_density_method 'not measured'
_exptl_crystal_description prism
_exptl_crystal_F_000 1232.00
_exptl_crystal_size_max 0.180
_exptl_crystal_size_mid 0.150
_exptl_crystal_size_min 0.100
_refine_diff_density_max 0.410
_refine_diff_density_min -0.570
_refine_ls_extinction_method none
_refine_ls_goodness_of_fit_ref 1.100
_refine_ls_hydrogen_treatment constr
_refine_ls_number_parameters 370
_refine_ls_number_reflns 5055
_refine_ls_number_restraints 0
_refine_ls_R_factor_gt 0.0593
_refine_ls_shift/su_max 0.000
_refine_ls_structure_factor_coef Fsqd
_refine_ls_weighting_details 'w = 1/[\s^2^(Fo^2^)+(0.0252P)^2^+6.1629P] where P=(Fo^2^+2Fc^2^)/3'
_refine_ls_weighting_scheme calc
_refine_ls_wR_factor_ref 0.1480
_reflns_number_gt 3459
_reflns_number_total 5055
_reflns_threshold_expression F^2^>2.0\s(F^2^)
_cod_data_source_file c4cc04809a2.cif
_cod_data_source_block 140606nemoto17
_cod_original_cell_volume 2772.38(9)
_cod_database_code 7115776

loop_
_symmetry_equiv_pos_site_id
_symmetry_equiv_pos_as_xyz
1 +X,+Y,+Z
2 -X,1/2+Y,1/2-Z
3 -X,-Y,-Z
4 +X,1/2-Y,1/2+Z

loop_
_atom_site_label
_atom_site_type_symbol
_atom_site_fract_x
_atom_site_fract_y
_atom_site_fract_z
_atom_site_U_iso_or_equiv
_atom_site_adp_type
_atom_site_occupancy
_atom_site_symmetry_multiplicity
_atom_site_calc_flag
_atom_site_refinement_flags
S1 S 0.81399(9) 0.22855(5) 0.40709(7) 0.0272(3) Uani 1.0 4 d .
S2 S 0.42463(9) 0.11584(5) 0.16347(7) 0.0279(3) Uani 1.0 4 d .
O1 O 0.7737(3) 0.24326(14) 0.49919(18) 0.0322(7) Uani 1.0 4 d .
O2 O 0.7617(3) 0.26906(14) 0.32927(19) 0.0312(7) Uani 1.0 4 d .
O3 O 0.3917(3) 0.17835(14) 0.22001(19) 0.0322(7) Uani 1.0 4 d .
O4 O 0.3434(3) 0.09262(15) 0.08792(18) 0.0323(7) Uani 1.0 4 d .
O5 O 1.1405(3) -0.05088(16) 0.1340(2) 0.0416(8) Uani 1.0 4 d .
N1 N 0.5563(3) 0.13819(16) 0.1173(3) 0.0252(7) Uani 1.0 4 d .
N3 N 0.7813(3) 0.13972(16) 0.3852(2) 0.0243(7) Uani 1.0 4 d .
C1 C 1.0368(4) 0.2374(2) 0.3231(3) 0.0303(9) Uani 1.0 4 d .
C2 C 1.2324(4) 0.2638(2) 0.4060(3) 0.0284(9) Uani 1.0 4 d .
C3 C 0.9014(4) 0.0847(2) 0.0974(3) 0.0263(9) Uani 1.0 4 d .
C4 C 1.0134(4) 0.0523(2) 0.0970(3) 0.0277(9) Uani 1.0 4 d .
C5 C 0.8097(4) 0.0791(2) 0.4513(3) 0.0268(9) Uani 1.0 4 d .
C6 C 0.9316(4) -0.0601(2) 0.1817(3) 0.0280(9) Uani 1.0 4 d .
C7 C 0.5055(4) -0.0854(3) 0.3506(3) 0.0297(9) Uani 1.0 4 d .
C8 C 0.6879(4) 0.0275(2) 0.0815(3) 0.0264(9) Uani 1.0 4 d .
C9 C 0.7831(4) 0.0772(3) 0.5441(3) 0.0288(9) Uani 1.0 4 d .
C10 C 0.9768(4) 0.2387(2) 0.4072(3) 0.0265(9) Uani 1.0 4 d .
C11 C 0.8571(4) 0.0172(2) 0.4043(3) 0.0252(9) Uani 1.0 4 d .
C12 C 0.8359(4) -0.0068(2) 0.2207(3) 0.0248(9) Uani 1.0 4 d .
C13 C 0.5103(4) 0.0490(3) 0.3245(3) 0.0271(9) Uani 1.0 4 d .
C14 C 0.8734(4) -0.0493(2) 0.4515(3) 0.0283(9) Uani 1.0 4 d .
C15 C 1.1713(4) 0.2634(2) 0.4891(3) 0.0306(10) Uani 1.0 4 d .
C16 C 0.8023(4) 0.10837(19) 0.2960(3) 0.0227(8) Uani 1.0 4 d .
C17 C 0.4491(4) 0.0388(2) 0.2380(3) 0.0273(9) Uani 1.0 4 d .
C18 C 0.8814(4) 0.03900(19) 0.3052(3) 0.0243(9) Uani 1.0 4 d .
C19 C 0.6537(4) 0.17348(19) 0.1787(3) 0.0265(9) Uani 1.0 4 d .
C20 C 0.4141(4) -0.0329(2) 0.2093(3) 0.0281(9) Uani 1.0 4 d .
C21 C 0.7472(4) 0.11628(19) 0.2134(3) 0.0244(9) Uani 1.0 4 d .
C22 C 1.1644(4) 0.2498(2) 0.3233(3) 0.0297(9) Uani 1.0 4 d .
C23 C 1.0393(4) -0.0211(2) 0.1387(3) 0.0283(9) Uani 1.0 4 d .
C24 C 0.4425(4) -0.0936(3) 0.2657(3) 0.0298(9) Uani 1.0 4 d .
C25 C 0.8436(4) -0.0534(3) 0.5445(3) 0.0306(10) Uani 1.0 4 d .
C26 C 0.7921(4) 0.0541(2) 0.1494(3) 0.0244(9) Uani 1.0 4 d .
C27 C 0.6064(4) 0.0913(2) 0.0437(3) 0.0275(9) Uani 1.0 4 d .
C28 C 0.8011(4) 0.0094(3) 0.5907(3) 0.0324(10) Uani 1.0 4 d .
C29 C 1.0432(4) 0.2502(2) 0.4907(3) 0.0298(9) Uani 1.0 4 d .
C30 C 0.5378(4) -0.1509(3) 0.4117(3) 0.0381(11) Uani 1.0 4 d .
C31 C 0.5389(4) -0.0128(3) 0.3796(3) 0.0309(10) Uani 1.0 4 d .
C32 C 1.3689(4) 0.2817(3) 0.4039(4) 0.0382(11) Uani 1.0 4 d .
H1 H 0.9913 0.2283 0.2665 0.0364 Uiso 1.0 4 calc R
H3 H 0.8895 0.1296 0.0630 0.0315 Uiso 1.0 4 calc R
H4 H 1.0792 0.0781 0.0685 0.0333 Uiso 1.0 4 calc R
H6A H 0.9639 -0.0928 0.2324 0.0336 Uiso 1.0 4 calc R
H6B H 0.8900 -0.0923 0.1342 0.0336 Uiso 1.0 4 calc R
H8A H 0.7256 0.0013 0.0288 0.0317 Uiso 1.0 4 calc R
H8B H 0.6351 -0.0089 0.1136 0.0317 Uiso 1.0 4 calc R
H9 H 0.7538 0.1202 0.5752 0.0345 Uiso 1.0 4 calc R
H12 H 0.7618 -0.0366 0.2385 0.0297 Uiso 1.0 4 calc R
H13 H 0.5322 0.0978 0.3454 0.0325 Uiso 1.0 4 calc R
H14 H 0.9047 -0.0919 0.4207 0.0340 Uiso 1.0 4 calc R
H15 H 1.2169 0.2722 0.5457 0.0367 Uiso 1.0 4 calc R
H18 H 0.9710 0.0522 0.2993 0.0292 Uiso 1.0 4 calc R
H19A H 0.6142 0.1972 0.2323 0.0318 Uiso 1.0 4 calc R
H19B H 0.6966 0.2129 0.1439 0.0318 Uiso 1.0 4 calc R
H20 H 0.3709 -0.0400 0.1514 0.0337 Uiso 1.0 4 calc R
H22 H 1.2060 0.2486 0.2662 0.0356 Uiso 1.0 4 calc R
H24 H 0.4181 -0.1422 0.2456 0.0357 Uiso 1.0 4 calc R
H25 H 0.8524 -0.0995 0.5768 0.0368 Uiso 1.0 4 calc R
H27A H 0.6560 0.1230 0.0025 0.0330 Uiso 1.0 4 calc R
H27B H 0.5364 0.0701 0.0058 0.0330 Uiso 1.0 4 calc R
H28 H 0.7840 0.0060 0.6549 0.0389 Uiso 1.0 4 calc R
H29 H 1.0022 0.2491 0.5480 0.0358 Uiso 1.0 4 calc R
H30A H 0.4694 -0.1607 0.4531 0.0457 Uiso 1.0 4 calc R
H30B H 0.6136 -0.1399 0.4489 0.0457 Uiso 1.0 4 calc R
H30C H 0.5516 -0.1951 0.3731 0.0457 Uiso 1.0 4 calc R
H31 H 0.5816 -0.0060 0.4379 0.0370 Uiso 1.0 4 calc R
H32A H 1.4088 0.2482 0.3602 0.0458 Uiso 1.0 4 calc R
H32B H 1.4070 0.2750 0.4662 0.0458 Uiso 1.0 4 calc R
H32C H 1.3797 0.3336 0.3841 0.0458 Uiso 1.0 4 calc R

loop_
_atom_site_aniso_label
_atom_site_aniso_U_11
_atom_site_aniso_U_22
_atom_site_aniso_U_33
_atom_site_aniso_U_12
_atom_site_aniso_U_13
_atom_site_aniso_U_23
S1 0.0297(5) 0.0193(5) 0.0329(6) 0.0009(4) 0.0025(4) -0.0053(4)
S2 0.0277(5) 0.0247(5) 0.0313(6) 0.0010(4) 0.0021(4) -0.0004(4)
O1 0.0369(16) 0.0286(15) 0.0316(16) 0.0017(12) 0.0090(13) -0.0124(13)
O2 0.0339(15) 0.0213(14) 0.0381(17) 0.0035(12) -0.0048(13) 0.0021(13)
O3 0.0339(16) 0.0294(15) 0.0337(17) 0.0053(12) 0.0056(13) -0.0041(13)
O4 0.0292(15) 0.0367(16) 0.0307(16) -0.0015(12) -0.0049(12) -0.0009(13)
O5 0.0338(17) 0.0368(17) 0.054(2) 0.0092(14) 0.0025(15) 0.0021(15)
N1 0.0290(17) 0.0207(16) 0.0263(19) -0.0000(13) 0.0043(14) -0.0003(14)
N3 0.0315(18) 0.0187(16) 0.0226(18) 0.0013(13) 0.0006(14) 0.0001(13)
C1 0.037(3) 0.021(2) 0.033(3) 0.0017(17) 0.0020(18) -0.0022(18)
C2 0.032(3) 0.0185(19) 0.034(3) 0.0015(16) 0.0004(18) -0.0028(17)
C3 0.031(2) 0.0233(19) 0.024(3) -0.0022(17) 0.0031(17) -0.0009(17)
C4 0.028(2) 0.025(2) 0.030(3) -0.0038(17) 0.0034(17) -0.0030(18)
C5 0.025(2) 0.025(2) 0.030(3) -0.0038(16) -0.0001(17) -0.0018(17)
C6 0.032(3) 0.022(2) 0.030(3) 0.0013(17) 0.0033(17) -0.0015(17)
C7 0.028(2) 0.034(3) 0.026(3) -0.0028(18) 0.0022(17) 0.0047(18)
C8 0.031(2) 0.022(2) 0.026(3) -0.0006(16) 0.0028(17) -0.0033(17)
C9 0.027(2) 0.030(3) 0.029(3) 0.0011(17) 0.0025(17) -0.0015(18)
C10 0.030(2) 0.0170(18) 0.032(3) -0.0010(16) -0.0010(17) -0.0025(17)
C11 0.027(2) 0.026(2) 0.024(3) -0.0003(16) 0.0030(16) 0.0017(17)
C12 0.026(2) 0.0199(19) 0.028(3) -0.0000(16) 0.0059(17) -0.0006(16)
C13 0.027(2) 0.027(2) 0.027(3) -0.0040(16) 0.0040(17) -0.0034(17)
C14 0.032(3) 0.024(2) 0.029(3) -0.0022(17) 0.0009(17) 0.0005(18)
C15 0.037(3) 0.021(2) 0.034(3) 0.0015(17) 0.0019(19) -0.0050(18)
C16 0.031(2) 0.0138(17) 0.023(2) -0.0006(15) 0.0026(16) -0.0021(15)
C17 0.025(2) 0.028(2) 0.029(3) -0.0007(16) 0.0040(17) 0.0012(18)
C18 0.030(2) 0.0186(18) 0.024(2) 0.0028(16) 0.0008(16) 0.0000(16)
C19 0.030(2) 0.0179(18) 0.032(3) 0.0008(16) 0.0043(17) -0.0002(17)
C20 0.027(2) 0.031(3) 0.027(3) -0.0028(17) 0.0025(17) -0.0058(18)
C21 0.028(2) 0.0169(18) 0.029(3) -0.0015(16) 0.0054(17) -0.0007(16)
C22 0.034(3) 0.023(2) 0.032(3) 0.0004(17) 0.0059(18) -0.0011(18)
C23 0.030(2) 0.027(2) 0.028(3) 0.0033(17) -0.0000(17) -0.0050(18)
C24 0.029(2) 0.025(2) 0.036(3) -0.0005(17) 0.0064(18) -0.0010(18)
C25 0.033(3) 0.030(3) 0.028(3) -0.0005(18) -0.0018(18) 0.0059(18)
C26 0.028(2) 0.0200(19) 0.025(2) -0.0009(16) 0.0017(16) 0.0006(16)
C27 0.030(2) 0.022(2) 0.030(3) -0.0003(17) 0.0045(17) -0.0030(17)
C28 0.034(3) 0.040(3) 0.023(3) -0.0019(19) 0.0008(18) 0.0015(19)
C29 0.040(3) 0.024(2) 0.026(3) -0.0017(18) 0.0043(18) -0.0043(17)
C30 0.037(3) 0.030(3) 0.047(3) 0.0027(19) -0.001(2) 0.007(2)
C31 0.028(2) 0.033(3) 0.032(3) -0.0032(18) -0.0001(18) -0.0003(19)
C32 0.033(3) 0.036(3) 0.046(3) -0.0032(19) 0.003(2) -0.004(2)

loop_
_atom_type_symbol
_atom_type_description
_atom_type_scat_dispersion_real
_atom_type_scat_dispersion_imag
_atom_type_scat_source
C C 0.0181 0.0091
;
International Tables for Crystallography
(1992, Vol. C, Tables 4.2.6.8 and 6.1.1.4)
;
H H 0.0000 0.0000
;
International Tables for Crystallography
(1992, Vol. C, Table 6.1.1.4)
;
O O 0.0492 0.0322
;
International Tables for Crystallography
(1992, Vol. C, Tables 4.2.6.8 and 6.1.1.4)
;
N N 0.0311 0.0180
;
International Tables for Crystallography
(1992, Vol. C, Tables 4.2.6.8 and 6.1.1.4)
;
S S 0.3331 0.5567
;
International Tables for Crystallography
(1992, Vol. C, Tables 4.2.6.8 and 6.1.1.4)
;

loop_
_geom_angle_atom_site_label_1
_geom_angle_atom_site_label_2
_geom_angle_atom_site_label_3
_geom_angle
_geom_angle_publ_flag
O1 S1 O2 120.47(16) yes
O1 S1 N3 106.45(16) yes
O1 S1 C10 108.26(18) yes
O2 S1 N3 105.18(16) yes
O2 S1 C10 108.18(18) yes
N3 S1 C10 107.66(17) yes
O3 S2 O4 120.03(17) yes
O3 S2 N1 105.94(16) yes
O3 S2 C17 107.39(18) yes
O4 S2 N1 106.05(17) yes
O4 S2 C17 108.05(17) yes
N1 S2 C17 109.02(17) yes
S2 N1 C19 117.7(3) yes
S2 N1 C27 119.9(3) yes
C19 N1 C27 113.7(3) yes
S1 N3 C5 123.2(3) yes
S1 N3 C16 120.6(3) yes
C5 N3 C16 104.9(3) yes
C10 C1 C22 118.9(4) yes
C15 C2 C22 119.0(4) yes
C15 C2 C32 120.8(4) yes
C22 C2 C32 120.2(4) yes
C4 C3 C26 124.0(4) yes
C3 C4 C23 123.0(4) yes
N3 C5 C9 127.0(4) yes
N3 C5 C11 110.0(4) yes
C9 C5 C11 122.7(4) yes
C12 C6 C23 113.7(3) yes
C24 C7 C30 122.1(4) yes
C24 C7 C31 118.1(4) yes
C30 C7 C31 119.8(4) yes
C26 C8 C27 113.1(3) yes
C5 C9 C28 117.2(4) yes
S1 C10 C1 119.3(3) yes
S1 C10 C29 119.8(3) yes
C1 C10 C29 120.9(4) yes
C5 C11 C14 119.1(4) yes
C5 C11 C18 109.2(4) yes
C14 C11 C18 131.7(4) yes
C6 C12 C18 115.1(3) yes
C6 C12 C26 112.8(3) yes
C18 C12 C26 103.3(3) yes
C17 C13 C31 119.5(4) yes
C11 C14 C25 119.4(4) yes
C2 C15 C29 120.8(4) yes
N3 C16 C18 110.6(3) yes
N3 C16 C21 133.6(4) yes
C18 C16 C21 113.7(4) yes
S2 C17 C13 119.7(3) yes
S2 C17 C20 120.4(3) yes
C13 C17 C20 119.7(4) yes
C11 C18 C12 123.4(3) yes
C11 C18 C16 100.3(3) yes
C12 C18 C16 101.9(3) yes
N1 C19 C21 110.9(3) yes
C17 C20 C24 119.8(4) yes
C16 C21 C19 130.2(4) yes
C16 C21 C26 108.8(3) yes
C19 C21 C26 121.0(4) yes
C1 C22 C2 121.2(4) yes
O5 C23 C4 121.8(4) yes
O5 C23 C6 121.6(4) yes
C4 C23 C6 116.5(4) yes
C7 C24 C20 121.7(4) yes
C14 C25 C28 120.6(4) yes
C3 C26 C8 111.0(3) yes
C3 C26 C12 110.8(3) yes
C3 C26 C21 107.5(3) yes
C8 C26 C12 113.5(3) yes
C8 C26 C21 111.6(3) yes
C12 C26 C21 101.9(3) yes
N1 C27 C8 113.0(3) yes
C9 C28 C25 121.0(4) yes
C10 C29 C15 119.2(4) yes
C7 C31 C13 121.1(4) yes
C10 C1 H1 120.544 no
C22 C1 H1 120.533 no
C4 C3 H3 117.972 no
C26 C3 H3 117.985 no
C3 C4 H4 118.525 no
C23 C4 H4 118.508 no
C12 C6 H6A 108.822 no
C12 C6 H6B 108.820 no
C23 C6 H6A 108.811 no
C23 C6 H6B 108.810 no
H6A C6 H6B 107.684 no
C26 C8 H8A 108.964 no
C26 C8 H8B 108.970 no
C27 C8 H8A 108.961 no
C27 C8 H8B 108.967 no
H8A C8 H8B 107.779 no
C5 C9 H9 121.398 no
C28 C9 H9 121.381 no
C6 C12 H12 108.442 no
C18 C12 H12 108.444 no
C26 C12 H12 108.447 no
C17 C13 H13 120.253 no
C31 C13 H13 120.246 no
C11 C14 H14 120.299 no
C25 C14 H14 120.294 no
C2 C15 H15 119.585 no
C29 C15 H15 119.592 no
C11 C18 H18 109.954 no
C12 C18 H18 109.939 no
C16 C18 H18 109.958 no
N1 C19 H19A 109.460 no
N1 C19 H19B 109.462 no
C21 C19 H19A 109.459 no
C21 C19 H19B 109.460 no
H19A C19 H19B 108.044 no
C17 C20 H20 120.121 no
C24 C20 H20 120.128 no
C1 C22 H22 119.418 no
C2 C22 H22 119.414 no
C7 C24 H24 119.126 no
C20 C24 H24 119.128 no
C14 C25 H25 119.724 no
C28 C25 H25 119.725 no
N1 C27 H27A 108.984 no
N1 C27 H27B 108.990 no
C8 C27 H27A 108.996 no
C8 C27 H27B 108.983 no
H27A C27 H27B 107.785 no
C9 C28 H28 119.522 no
C25 C28 H28 119.502 no
C10 C29 H29 120.402 no
C15 C29 H29 120.405 no
C7 C30 H30A 109.467 no
C7 C30 H30B 109.479 no
C7 C30 H30C 109.478 no
H30A C30 H30B 109.468 no
H30A C30 H30C 109.463 no
H30B C30 H30C 109.472 no
C7 C31 H31 119.458 no
C13 C31 H31 119.462 no
C2 C32 H32A 109.474 no
C2 C32 H32B 109.468 no
C2 C32 H32C 109.471 no
H32A C32 H32B 109.464 no
H32A C32 H32C 109.477 no
H32B C32 H32C 109.474 no

loop_
_geom_bond_atom_site_label_1
_geom_bond_atom_site_label_2
_geom_bond_distance
_geom_bond_publ_flag
S1 O1 1.434(3) yes
S1 O2 1.433(3) yes
S1 N3 1.656(3) yes
S1 C10 1.762(4) yes
S2 O3 1.435(3) yes
S2 O4 1.433(3) yes
S2 N1 1.636(4) yes
S2 C17 1.761(4) yes
O5 C23 1.217(5) yes
N1 C19 1.488(5) yes
N1 C27 1.469(5) yes
N3 C5 1.468(5) yes
N3 C16 1.427(5) yes
C1 C10 1.394(6) yes
C1 C22 1.391(6) yes
C2 C15 1.386(6) yes
C2 C22 1.399(6) yes
C2 C32 1.505(6) yes
C3 C4 1.338(6) yes
C3 C26 1.520(6) yes
C4 C23 1.467(6) yes
C5 C9 1.378(6) yes
C5 C11 1.403(6) yes
C6 C12 1.526(6) yes
C6 C23 1.504(6) yes
C7 C24 1.386(6) yes
C7 C30 1.500(6) yes
C7 C31 1.407(6) yes
C8 C26 1.538(6) yes
C8 C27 1.529(6) yes
C9 C28 1.397(6) yes
C10 C29 1.392(6) yes
C11 C14 1.378(6) yes
C11 C18 1.512(6) yes
C12 C18 1.534(5) yes
C12 C26 1.558(6) yes
C13 C17 1.401(6) yes
C13 C31 1.389(6) yes
C14 C25 1.390(6) yes
C15 C29 1.400(6) yes
C16 C18 1.508(5) yes
C16 C21 1.319(6) yes
C17 C20 1.396(6) yes
C19 C21 1.508(5) yes
C20 C24 1.383(6) yes
C21 C26 1.533(6) yes
C25 C28 1.391(6) yes
C1 H1 0.950 no
C3 H3 0.950 no
C4 H4 0.950 no
C6 H6A 0.990 no
C6 H6B 0.990 no
C8 H8A 0.990 no
C8 H8B 0.990 no
C9 H9 0.950 no
C12 H12 1.000 no
C13 H13 0.950 no
C14 H14 0.950 no
C15 H15 0.950 no
C18 H18 1.000 no
C19 H19A 0.990 no
C19 H19B 0.990 no
C20 H20 0.950 no
C22 H22 0.950 no
C24 H24 0.950 no
C25 H25 0.950 no
C27 H27A 0.990 no
C27 H27B 0.990 no
C28 H28 0.950 no
C29 H29 0.950 no
C30 H30A 0.980 no
C30 H30B 0.980 no
C30 H30C 0.980 no
C31 H31 0.950 no
C32 H32A 0.980 no
C32 H32B 0.980 no
C32 H32C 0.980 no

loop_
_geom_contact_atom_site_label_1
_geom_contact_atom_site_label_2
_geom_contact_distance
_geom_contact_publ_flag
_geom_contact_site_symmetry_2
S1 C9 3.374(4) no .
S1 C21 3.492(4) no .
S2 C8 3.488(4) no .
S2 C21 3.521(4) no .
O1 C5 3.045(5) no .
O1 C9 3.042(5) no .
O1 C29 2.911(5) no .
O2 C1 3.020(5) no .
O2 C16 2.950(5) no .
O2 C19 2.967(5) no .
O2 C21 3.204(5) no .
O3 C13 3.020(5) no .
O3 C19 2.904(5) no .
O4 C20 2.930(5) no .
O4 C27 2.924(5) no .
O5 C3 3.563(5) no .
N1 C13 3.436(5) no .
N1 C26 2.974(5) no .
N3 C1 3.405(5) no .
N3 C12 3.596(5) no .
N3 C13 3.425(5) no .
N3 C19 3.287(5) no .
C1 C15 2.791(6) no .
C1 C16 3.433(6) no .
C2 C10 2.789(6) no .
C3 C6 2.874(6) no .
C3 C16 3.117(6) no .
C3 C18 3.117(6) no .
C3 C19 3.351(6) no .
C3 C27 3.245(6) no .
C4 C8 3.532(6) no .
C4 C12 2.861(6) no .
C4 C18 3.372(6) no .
C4 C21 3.560(6) no .
C5 C10 3.445(6) no .
C5 C21 3.532(6) no .
C5 C25 2.743(6) no .
C5 C31 3.473(6) no .
C6 C8 3.339(6) no .
C7 C17 2.805(6) no .
C8 C16 3.590(6) no .
C8 C17 3.485(6) no .
C8 C19 2.993(5) no .
C9 C14 2.818(6) no .
C10 C16 3.364(5) no .
C11 C21 3.446(6) no .
C11 C28 2.775(6) no .
C11 C31 3.474(6) no .
C12 C14 3.420(6) no .
C13 C16 3.357(6) no .
C13 C19 3.461(6) no .
C13 C21 3.287(6) no .
C13 C24 2.777(6) no .
C17 C19 3.394(6) no .
C17 C21 3.525(6) no .
C17 C27 3.452(6) no .
C18 C23 3.176(6) no .
C20 C31 2.778(6) no .
C21 C27 2.865(6) no .
C22 C29 2.781(6) no .
C23 C26 2.991(6) no .
O1 C19 3.288(5) no 4_555
O1 C27 3.535(5) no 4_555
O2 O5 3.425(4) no 2_755
O2 C24 3.540(5) no 2_655
O3 C2 3.575(5) no 1_455
O3 C22 3.177(5) no 1_455
O3 C32 3.247(6) no 1_455
O4 O5 3.450(4) no 1_455
O4 C8 3.259(5) no 3_655
O4 C15 3.450(5) no 4_454
O4 C32 3.493(6) no 4_454
O5 O2 3.425(4) no 2_745
O5 O4 3.450(4) no 1_655
O5 C3 3.401(5) no 3_755
O5 C20 3.119(5) no 1_655
C2 O3 3.575(5) no 1_655
C3 O5 3.401(5) no 3_755
C4 C4 3.368(6) no 3_755
C4 C23 3.467(6) no 3_755
C6 C22 3.556(5) no 2_745
C7 C9 3.508(6) no 3_656
C8 O4 3.259(5) no 3_655
C9 C7 3.508(6) no 3_656
C11 C14 3.555(6) no 3_756
C11 C25 3.343(6) no 3_756
C14 C11 3.555(6) no 3_756
C14 C14 3.497(6) no 3_756
C14 C25 3.557(6) no 3_756
C15 O4 3.450(5) no 4_655
C19 O1 3.288(5) no 4_554
C20 O5 3.119(5) no 1_455
C22 O3 3.177(5) no 1_655
C22 C6 3.556(5) no 2_755
C23 C4 3.467(6) no 3_755
C24 O2 3.540(5) no 2_645
C25 C11 3.343(6) no 3_756
C25 C14 3.557(6) no 3_756
C27 O1 3.535(5) no 4_554
C32 O3 3.247(6) no 1_655
C32 O4 3.493(6) no 4_655
S1 H1 2.8318 no .
S1 H9 3.1855 no .
S1 H19A 3.3001 no .
S1 H29 2.8400 no .
S2 H8B 3.2781 no .
S2 H13 2.8447 no .
S2 H19A 2.6700 no .
S2 H19B 3.4249 no .
S2 H20 2.8520 no .
S2 H27A 3.4646 no .
S2 H27B 2.7332 no .
O1 H9 2.4711 no .
O1 H29 2.5362 no .
O2 H1 2.7601 no .
O2 H19A 2.4424 no .
O2 H19B 2.9146 no .
O3 H13 2.7259 no .
O3 H19A 2.4194 no .
O3 H19B 3.5513 no .
O4 H20 2.5562 no .
O4 H27B 2.4611 no .
O5 H4 2.5697 no .
O5 H6A 2.5253 no .
O5 H6B 2.7972 no .
O5 H18 3.5649 no .
N1 H8A 3.3325 no .
N1 H8B 2.7663 no .
N1 H13 3.3821 no .
N3 H1 3.2890 no .
N3 H9 2.7843 no .
N3 H13 2.8251 no .
N3 H18 2.8861 no .
N3 H19A 2.9771 no .
N3 H31 3.4799 no .
C1 H18 3.4029 no .
C1 H29 3.2800 no .
C2 H1 3.2880 no .
C2 H29 3.2790 no .
C3 H6B 3.2141 no .
C3 H8A 2.5799 no .
C3 H8B 3.3366 no .
C3 H12 3.3634 no .
C3 H18 3.0330 no .
C3 H19B 3.2677 no .
C3 H27A 3.0108 no .
C4 H6A 3.3021 no .
C4 H6B 2.9663 no .
C4 H8A 3.3453 no .
C4 H18 2.9644 no .
C5 H13 3.3233 no .
C5 H14 3.2614 no .
C5 H18 2.8820 no .
C5 H28 3.2304 no .
C5 H31 2.8900 no .
C6 H4 3.3868 no .
C6 H8A 3.2609 no .
C6 H8B 3.4314 no .
C6 H14 3.5114 no .
C6 H18 2.6522 no .
C7 H12 3.3619 no .
C7 H13 3.2906 no .
C7 H20 3.2716 no .
C8 H3 2.8573 no .
C8 H6B 3.1277 no .
C8 H12 2.6326 no .
C8 H19B 3.4384 no .
C9 H25 3.2793 no .
C9 H31 3.0047 no .
C10 H15 3.2648 no .
C10 H22 3.2561 no .
C11 H6A 3.3955 no .
C11 H9 3.2986 no .
C11 H12 2.7404 no .
C11 H25 3.2470 no .
C11 H31 3.0502 no .
C12 H3 3.3963 no .
C12 H8A 2.9723 no .
C12 H8B 2.6111 no .
C12 H14 3.3196 no .
C13 H8B 3.5201 no .
C13 H12 3.3837 no .
C13 H19A 3.1868 no .
C13 H20 3.2780 no .
C14 H6A 3.4245 no .
C14 H12 3.2626 no .
C14 H18 3.0611 no .
C14 H28 3.2682 no .
C14 H30B 3.2317 no .
C14 H31 3.2355 no .
C15 H22 3.2553 no .
C15 H32A 3.2239 no .
C15 H32B 2.5786 no .
C15 H32C 3.0227 no .
C16 H1 2.9976 no .
C16 H3 3.5363 no .
C16 H12 2.7528 no .
C16 H13 3.0243 no .
C16 H19A 2.7091 no .
C16 H19B 3.0690 no .
C17 H8B 2.8635 no .
C17 H19A 3.3486 no .
C17 H24 3.2573 no .
C17 H27B 3.5498 no .
C17 H31 3.2665 no .
C18 H6A 2.7418 no .
C18 H6B 3.4074 no .
C18 H14 2.8790 no .
C19 H3 3.1841 no .
C19 H8B 3.3993 no .
C19 H13 3.0866 no .
C19 H27A 2.6949 no .
C19 H27B 3.3161 no .
C20 H8B 2.8246 no .
C20 H13 3.2779 no .
C21 H1 3.3715 no .
C21 H3 2.7067 no .
C21 H8A 3.3622 no .
C21 H8B 2.9010 no .
C21 H12 2.7628 no .
C21 H13 3.0649 no .
C21 H18 2.9057 no .
C21 H27A 3.1605 no .
C22 H15 3.2584 no .
C22 H32A 2.6668 no .
C22 H32B 3.2990 no .
C22 H32C 2.8720 no .
C23 H3 3.3070 no .
C23 H12 3.3718 no .
C23 H18 2.7804 no .
C24 H8B 3.4224 no .
C24 H30A 2.9595 no .
C24 H30B 3.2704 no .
C24 H30C 2.6342 no .
C24 H31 3.2536 no .
C25 H9 3.2889 no .
C25 H30B 3.1908 no .
C25 H31 3.2767 no .
C26 H4 3.3691 no .
C26 H6A 3.4065 no .
C26 H6B 2.8346 no .
C26 H18 2.8421 no .
C26 H19A 3.4372 no .
C26 H19B 3.0223 no .
C26 H27A 2.8149 no .
C26 H27B 3.3963 no .
C27 H3 3.1276 no .
C27 H19A 3.3112 no .
C27 H19B 2.7681 no .
C28 H14 3.2732 no .
C28 H31 3.1840 no .
C29 H1 3.2807 no .
C30 H24 2.6811 no .
C30 H31 2.6608 no .
C31 H12 3.2282 no .
C31 H24 3.2546 no .
C31 H30A 2.9566 no .
C31 H30B 2.5984 no .
C31 H30C 3.2650 no .
C32 H15 2.6666 no .
C32 H22 2.6668 no .
H1 H3 3.5596 no .
H1 H18 3.1940 no .
H1 H19B 3.5865 no .
H1 H22 2.3404 no .
H3 H4 2.2397 no .
H3 H8A 2.9270 no .
H3 H19B 2.8395 no .
H3 H27A 2.6348 no .
H4 H18 3.5906 no .
H6A H12 2.4016 no .
H6A H14 2.8077 no .
H6A H18 2.7682 no .
H6B H8A 2.8380 no .
H6B H8B 3.1288 no .
H6B H12 2.3021 no .
H6B H18 3.5993 no .
H8A H12 3.1062 no .
H8A H27A 2.3280 no .
H8A H27B 2.3915 no .
H8B H12 2.2736 no .
H8B H20 2.9675 no .
H8B H27A 2.8641 no .
H8B H27B 2.3277 no .
H9 H28 2.3599 no .
H9 H29 3.5638 no .
H9 H31 3.4906 no .
H12 H14 3.1541 no .
H12 H18 2.8680 no .
H12 H31 3.5644 no .
H13 H19A 2.5883 no .
H13 H31 2.3347 no .
H14 H18 3.2106 no .
H14 H25 2.3407 no .
H14 H30B 3.2883 no .
H15 H29 2.3503 no .
H15 H32A 3.4613 no .
H15 H32B 2.3807 no .
H15 H32C 3.1597 no .
H19B H27A 2.6203 no .
H20 H24 2.3225 no .
H20 H27B 3.4228 no .
H22 H32A 2.5279 no .
H22 H32B 3.5715 no .
H22 H32C 2.9093 no .
H24 H30A 3.0377 no .
H24 H30B 3.5444 no .
H24 H30C 2.4784 no .
H25 H28 2.3306 no .
H25 H30B 3.1928 no .
H30A H31 3.0326 no .
H30B H31 2.4248 no .
H30C H31 3.5214 no .
S1 H3 3.4662 no 4_555
S1 H27A 3.4648 no 4_555
S2 H15 3.4086 no 4_454
S2 H30C 3.4352 no 2_655
S2 H32B 3.4479 no 4_454
O1 H3 2.7371 no 4_555
O1 H19B 2.4017 no 4_555
O1 H27A 2.7097 no 4_555
O1 H30A 3.1029 no 3_656
O2 H24 2.6997 no 2_655
O2 H27A 3.3840 no 4_555
O3 H15 3.2079 no 4_454
O3 H22 2.4730 no 1_455
O3 H30C 2.7127 no 2_655
O3 H32A 2.3756 no 1_455
O4 H4 2.8602 no 1_455
O4 H8A 2.4726 no 3_655
O4 H8B 3.2812 no 3_655
O4 H15 2.8304 no 4_454
O4 H27B 3.4771 no 3_655
O4 H32B 3.0399 no 4_454
O4 H32C 3.2548 no 4_454
O5 H3 3.1739 no 3_755
O5 H8A 2.9322 no 3_755
O5 H20 2.4916 no 1_655
O5 H27A 3.2604 no 3_755
O5 H28 3.2214 no 3_756
N1 H30C 3.2064 no 2_655
N1 H32B 3.0801 no 4_454
C1 H6A 3.1407 no 2_755
C1 H6B 3.2017 no 2_755
C1 H25 3.0764 no 3_756
C2 H6B 2.9404 no 2_755
C2 H25 3.0902 no 3_756
C2 H30B 3.4339 no 3_756
C3 H29 3.2517 no 4_554
C4 H4 3.4571 no 3_755
C4 H6B 3.5946 no 3_755
C4 H8A 3.5302 no 3_755
C5 H14 3.5364 no 3_756
C7 H9 3.0875 no 3_656
C7 H28 3.4238 no 3_656
C8 H20 3.3976 no 3_655
C8 H27B 3.2009 no 3_655
C8 H32C 3.5820 no 2_745
C9 H14 3.3918 no 3_756
C9 H30A 3.1037 no 3_656
C10 H3 3.4084 no 4_555
C10 H6B 3.4088 no 2_755
C10 H25 3.0987 no 3_756
C11 H25 3.4593 no 3_756
C13 H28 3.3420 no 3_656
C15 H4 3.2271 no 4_555
C15 H6B 3.1887 no 2_755
C15 H14 3.4417 no 3_756
C15 H25 3.0900 no 3_756
C15 H30B 3.3022 no 3_756
C17 H28 3.0984 no 3_656
C18 H25 3.4535 no 3_756
C19 H24 3.5670 no 2_655
C19 H30C 3.2948 no 2_655
C20 H27A 3.5083 no 3_655
C20 H27B 3.2310 no 3_655
C20 H28 2.9832 no 3_656
C20 H32C 3.5577 no 2_745
C22 H6A 3.2259 no 2_755
C22 H6B 2.9548 no 2_755
C22 H25 3.0567 no 3_756
C23 H3 3.5993 no 3_755
C23 H4 3.3615 no 3_755
C23 H8A 3.5754 no 3_755
C23 H20 3.5840 no 1_655
C23 H28 3.4828 no 3_756
C24 H9 3.2068 no 3_656
C24 H28 3.1474 no 3_656
C24 H32C 3.2105 no 2_745
C25 H18 2.9534 no 3_756
C27 H20 2.9729 no 3_655
C27 H27B 3.3363 no 3_655
C27 H32B 3.3779 no 4_454
C27 H32C 3.5567 no 4_454
C28 H14 3.5044 no 3_756
C28 H18 3.0770 no 3_756
C29 H3 2.9272 no 4_555
C29 H4 3.2888 no 4_555
C29 H6B 3.4323 no 2_755
C29 H14 3.1483 no 3_756
C29 H25 3.0906 no 3_756
C30 H9 3.1991 no 3_656
C30 H15 3.4563 no 3_756
C30 H19B 3.5779 no 2_645
C30 H32B 2.8802 no 3_756
C31 H28 3.4966 no 3_656
C31 H31 2.9904 no 3_656
C32 H24 3.4791 no 2_755
C32 H27B 3.5008 no 4_655
C32 H30A 3.4207 no 3_756
C32 H30B 3.3078 no 3_756
H1 H6A 3.2369 no 2_755
H1 H29 3.1785 no 4_554
H3 S1 3.4662 no 4_554
H3 O1 2.7371 no 4_554
H3 O5 3.1739 no 3_755
H3 C10 3.4084 no 4_554
H3 C23 3.5993 no 3_755
H3 C29 2.9272 no 4_554
H3 H29 2.4982 no 4_554
H4 O4 2.8602 no 1_655
H4 C4 3.4571 no 3_755
H4 C15 3.2271 no 4_554
H4 C23 3.3615 no 3_755
H4 C29 3.2888 no 4_554
H4 H6B 2.9598 no 3_755
H4 H8A 2.9340 no 3_755
H4 H15 3.0846 no 4_554
H4 H29 3.2120 no 4_554
H6A C1 3.1407 no 2_745
H6A C22 3.2259 no 2_745
H6A H1 3.2369 no 2_745
H6A H22 3.3765 no 2_745
H6A H28 3.4782 no 3_756
H6B C1 3.2017 no 2_745
H6B C2 2.9404 no 2_745
H6B C4 3.5946 no 3_755
H6B C10 3.4088 no 2_745
H6B C15 3.1887 no 2_745
H6B C22 2.9548 no 2_745
H6B C29 3.4323 no 2_745
H6B H4 2.9598 no 3_755
H6B H22 3.3667 no 2_745
H6B H32C 3.1940 no 2_745
H8A O4 2.4726 no 3_655
H8A O5 2.9322 no 3_755
H8A C4 3.5302 no 3_755
H8A C23 3.5754 no 3_755
H8A H4 2.9340 no 3_755
H8A H20 2.8453 no 3_655
H8A H27B 3.1206 no 3_655
H8A H32C 3.4590 no 2_745
H8B O4 3.2812 no 3_655
H8B H27B 2.7089 no 3_655
H8B H32C 2.8224 no 2_745
H9 C7 3.0875 no 3_656
H9 C24 3.2068 no 3_656
H9 C30 3.1991 no 3_656
H9 H19B 3.2113 no 4_555
H9 H24 3.2517 no 3_656
H9 H30A 2.5287 no 3_656
H12 H32C 3.2617 no 2_745
H13 H30A 3.1132 no 3_656
H13 H30B 3.4837 no 3_656
H13 H32A 3.0119 no 1_455
H14 C5 3.5364 no 3_756
H14 C9 3.3918 no 3_756
H14 C15 3.4417 no 3_756
H14 C28 3.5044 no 3_756
H14 C29 3.1483 no 3_756
H14 H15 3.5213 no 3_756
H14 H29 3.0146 no 3_756
H15 S2 3.4086 no 4_655
H15 O3 3.2079 no 4_655
H15 O4 2.8304 no 4_655
H15 C30 3.4563 no 3_756
H15 H4 3.0846 no 4_555
H15 H14 3.5213 no 3_756
H15 H22 3.2033 no 4_555
H15 H30B 2.9895 no 3_756
H15 H30C 3.0466 no 3_756
H18 C25 2.9534 no 3_756
H18 C28 3.0770 no 3_756
H18 H25 2.6966 no 3_756
H18 H28 2.8904 no 3_756
H19A H24 2.9132 no 2_655
H19A H30C 3.0023 no 2_655
H19A H32A 3.0661 no 1_455
H19B O1 2.4017 no 4_554
H19B C30 3.5779 no 2_655
H19B H9 3.2113 no 4_554
H19B H24 3.3041 no 2_655
H19B H30A 3.1746 no 2_655
H19B H30C 3.1407 no 2_655
H20 O5 2.4916 no 1_455
H20 C8 3.3976 no 3_655
H20 C23 3.5840 no 1_455
H20 C27 2.9729 no 3_655
H20 H8A 2.8453 no 3_655
H20 H27A 2.6738 no 3_655
H20 H27B 2.5621 no 3_655
H20 H28 3.3568 no 3_656
H20 H32C 3.5616 no 2_745
H22 O3 2.4730 no 1_655
H22 H6A 3.3765 no 2_755
H22 H6B 3.3667 no 2_755
H22 H15 3.2033 no 4_554
H22 H25 3.5663 no 3_756
H22 H30C 3.4960 no 2_755
H24 O2 2.6997 no 2_645
H24 C19 3.5670 no 2_645
H24 C32 3.4791 no 2_745
H24 H9 3.2517 no 3_656
H24 H19A 2.9132 no 2_645
H24 H19B 3.3041 no 2_645
H24 H28 3.5974 no 3_656
H24 H32A 3.1380 no 2_745
H24 H32C 2.9504 no 2_745
H25 C1 3.0764 no 3_756
H25 C2 3.0902 no 3_756
H25 C10 3.0987 no 3_756
H25 C11 3.4593 no 3_756
H25 C15 3.0900 no 3_756
H25 C18 3.4535 no 3_756
H25 C22 3.0567 no 3_756
H25 C29 3.0906 no 3_756
H25 H18 2.6966 no 3_756
H25 H22 3.5663 no 3_756
H27A S1 3.4648 no 4_554
H27A O1 2.7097 no 4_554
H27A O2 3.3840 no 4_554
H27A O5 3.2604 no 3_755
H27A C20 3.5083 no 3_655
H27A H20 2.6738 no 3_655
H27A H32B 3.2708 no 4_454
H27A H32C 3.4649 no 4_454
H27B O4 3.4771 no 3_655
H27B C8 3.2009 no 3_655
H27B C20 3.2310 no 3_655
H27B C27 3.3363 no 3_655
H27B C32 3.5008 no 4_454
H27B H8A 3.1206 no 3_655
H27B H8B 2.7089 no 3_655
H27B H20 2.5621 no 3_655
H27B H27B 2.6305 no 3_655
H27B H32B 3.1466 no 4_454
H27B H32C 2.9468 no 4_454
H28 O5 3.2214 no 3_756
H28 C7 3.4238 no 3_656
H28 C13 3.3420 no 3_656
H28 C17 3.0984 no 3_656
H28 C20 2.9832 no 3_656
H28 C23 3.4828 no 3_756
H28 C24 3.1474 no 3_656
H28 C31 3.4966 no 3_656
H28 H6A 3.4782 no 3_756
H28 H18 2.8904 no 3_756
H28 H20 3.3568 no 3_656
H28 H24 3.5974 no 3_656
H29 C3 3.2517 no 4_555
H29 H1 3.1785 no 4_555
H29 H3 2.4982 no 4_555
H29 H4 3.2120 no 4_555
H29 H14 3.0146 no 3_756
H30A O1 3.1029 no 3_656
H30A C9 3.1037 no 3_656
H30A C32 3.4207 no 3_756
H30A H9 2.5287 no 3_656
H30A H13 3.1132 no 3_656
H30A H19B 3.1746 no 2_645
H30A H31 3.4235 no 3_656
H30A H32A 3.3383 no 3_756
H30A H32B 2.6814 no 3_756
H30B C2 3.4339 no 3_756
H30B C15 3.3022 no 3_756
H30B C32 3.3078 no 3_756
H30B H13 3.4837 no 3_656
H30B H15 2.9895 no 3_756
H30B H32A 3.3792 no 3_756
H30B H32B 2.7218 no 3_756
H30C S2 3.4352 no 2_645
H30C O3 2.7127 no 2_645
H30C N1 3.2064 no 2_645
H30C C19 3.2948 no 2_645
H30C H15 3.0466 no 3_756
H30C H19A 3.0023 no 2_645
H30C H19B 3.1407 no 2_645
H30C H22 3.4960 no 2_745
H30C H32A 3.5499 no 2_745
H30C H32B 2.7438 no 3_756
H31 C31 2.9904 no 3_656
H31 H30A 3.4235 no 3_656
H31 H31 2.5606 no 3_656
H32A O3 2.3756 no 1_655
H32A H13 3.0119 no 1_655
H32A H19A 3.0661 no 1_655
H32A H24 3.1380 no 2_755
H32A H30A 3.3383 no 3_756
H32A H30B 3.3792 no 3_756
H32A H30C 3.5499 no 2_755
H32B S2 3.4479 no 4_655
H32B O4 3.0399 no 4_655
H32B N1 3.0801 no 4_655
H32B C27 3.3779 no 4_655
H32B C30 2.8802 no 3_756
H32B H27A 3.2708 no 4_655
H32B H27B 3.1466 no 4_655
H32B H30A 2.6814 no 3_756
H32B H30B 2.7218 no 3_756
H32B H30C 2.7438 no 3_756
H32C O4 3.2548 no 4_655
H32C C8 3.5820 no 2_755
H32C C20 3.5577 no 2_755
H32C C24 3.2105 no 2_755
H32C C27 3.5567 no 4_655
H32C H6B 3.1940 no 2_755
H32C H8A 3.4590 no 2_755
H32C H8B 2.8224 no 2_755
H32C H12 3.2617 no 2_755
H32C H20 3.5616 no 2_755
H32C H24 2.9504 no 2_755
H32C H27A 3.4649 no 4_655
H32C H27B 2.9468 no 4_655

loop_
_geom_torsion_atom_site_label_1
_geom_torsion_atom_site_label_2
_geom_torsion_atom_site_label_3
_geom_torsion_atom_site_label_4
_geom_torsion
_geom_torsion_publ_flag
O1 S1 N3 C5 -46.1(3) no
O1 S1 N3 C16 175.7(2) no
O1 S1 C10 C1 -171.2(3) no
O1 S1 C10 C29 6.7(3) no
O2 S1 N3 C5 -175.0(3) no
O2 S1 N3 C16 46.8(3) no
O2 S1 C10 C1 -39.1(3) no
O2 S1 C10 C29 138.8(3) no
N3 S1 C10 C1 74.1(3) no
N3 S1 C10 C29 -108.0(3) no
C10 S1 N3 C5 69.8(3) no
C10 S1 N3 C16 -68.4(3) no
O3 S2 N1 C19 44.0(3) no
O3 S2 N1 C27 -170.3(2) no
O3 S2 C17 C13 -39.8(3) no
O3 S2 C17 C20 143.7(3) no
O4 S2 N1 C19 172.59(19) no
O4 S2 N1 C27 -41.7(3) no
O4 S2 C17 C13 -170.6(3) no
O4 S2 C17 C20 12.9(4) no
N1 S2 C17 C13 74.5(3) no
N1 S2 C17 C20 -101.9(3) no
C17 S2 N1 C19 -71.3(3) no
C17 S2 N1 C27 74.4(3) no
S2 N1 C19 C21 97.8(3) no
S2 N1 C27 C8 -88.0(3) no
C19 N1 C27 C8 58.9(4) no
C27 N1 C19 C21 -50.0(4) no
S1 N3 C5 C9 48.7(5) no
S1 N3 C5 C11 -138.0(3) no
S1 N3 C16 C18 126.5(3) no
S1 N3 C16 C21 -71.6(5) no
C5 N3 C16 C18 -18.3(4) no
C5 N3 C16 C21 143.7(4) no
C16 N3 C5 C9 -167.7(3) no
C16 N3 C5 C11 5.6(4) no
C10 C1 C22 C2 -0.5(6) no
C22 C1 C10 S1 176.3(3) no
C22 C1 C10 C29 -1.6(5) no
C15 C2 C22 C1 1.7(6) no
C22 C2 C15 C29 -0.8(5) no
C32 C2 C15 C29 177.0(3) no
C32 C2 C22 C1 -176.2(3) no
C4 C3 C26 C8 -112.8(4) no
C4 C3 C26 C12 14.3(5) no
C4 C3 C26 C21 124.9(4) no
C26 C3 C4 C23 6.9(6) no
C3 C4 C23 O5 176.7(4) no
C3 C4 C23 C6 0.9(6) no
N3 C5 C9 C28 170.4(3) no
N3 C5 C11 C14 -171.0(3) no
N3 C5 C11 C18 9.0(4) no
C9 C5 C11 C14 2.6(6) no
C9 C5 C11 C18 -177.4(3) no
C11 C5 C9 C28 -2.2(6) no
C12 C6 C23 O5 154.1(4) no
C12 C6 C23 C4 -30.1(5) no
C23 C6 C12 C18 -67.2(4) no
C23 C6 C12 C26 51.0(4) no
C30 C7 C24 C20 -179.4(4) no
C24 C7 C31 C13 -0.5(6) no
C31 C7 C24 C20 1.0(6) no
C30 C7 C31 C13 179.9(4) no
C26 C8 C27 N1 -52.9(4) no
C27 C8 C26 C3 -80.6(4) no
C27 C8 C26 C12 153.8(3) no
C27 C8 C26 C21 39.3(4) no
C5 C9 C28 C25 -0.3(6) no
S1 C10 C29 C15 -175.5(3) no
C1 C10 C29 C15 2.4(6) no
C5 C11 C14 C25 -0.5(5) no
C5 C11 C18 C12 -130.5(4) no
C5 C11 C18 C16 -18.7(4) no
C14 C11 C18 C12 49.5(6) no
C14 C11 C18 C16 161.3(4) no
C18 C11 C14 C25 179.4(4) no
C6 C12 C18 C11 -97.2(4) no
C6 C12 C18 C16 151.8(3) no
C6 C12 C26 C3 -42.2(4) no
C6 C12 C26 C8 83.5(4) no
C6 C12 C26 C21 -156.3(3) no
C18 C12 C26 C3 82.8(4) no
C18 C12 C26 C8 -151.5(3) no
C18 C12 C26 C21 -31.3(4) no
C26 C12 C18 C11 139.4(3) no
C26 C12 C18 C16 28.4(4) no
C17 C13 C31 C7 -1.0(6) no
C31 C13 C17 S2 -174.5(3) no
C31 C13 C17 C20 2.0(6) no
C11 C14 C25 C28 -1.8(6) no
C2 C15 C29 C10 -1.1(6) no
N3 C16 C18 C11 22.7(4) no
N3 C16 C18 C12 150.3(3) no
N3 C16 C21 C19 12.9(7) no
N3 C16 C21 C26 -166.6(4) no
C18 C16 C21 C19 174.4(3) no
C18 C16 C21 C26 -5.0(5) no
C21 C16 C18 C11 -143.1(3) no
C21 C16 C18 C12 -15.5(4) no
S2 C17 C20 C24 175.0(3) no
C13 C17 C20 C24 -1.4(6) no
N1 C19 C21 C16 -139.9(4) no
N1 C19 C21 C26 39.5(5) no
C17 C20 C24 C7 -0.1(6) no
C16 C21 C26 C3 -93.5(4) no
C16 C21 C26 C8 144.6(3) no
C16 C21 C26 C12 23.1(4) no
C19 C21 C26 C3 87.0(4) no
C19 C21 C26 C8 -34.9(5) no
C19 C21 C26 C12 -156.4(3) no
C14 C25 C28 C9 2.3(6) no
